data_9015239
loop_
_publ_author_name
'Fourquet, J.'
'Duroy, H.'

_publ_section_title
;
 Crystal Structures of Ba Fe F5 . H2 O
;
_journal_name_full 'European Journal of Solid State and Inorganic Chemistry'
_journal_page_first 413
_journal_page_last 418
_journal_volume 26
_journal_year 1989
_chemical_formula_sum 'Ba F5 Fe O'
_space_group_IT_number 60
_symmetry_space_group_name_Hall '-P 2n 2ab'
_symmetry_space_group_name_H-M 'P b c n'
_cell_angle_alpha 90
_cell_angle_beta 90
_cell_angle_gamma 90
_cell_length_a 10.314
_cell_length_b 7.317
_cell_length_c 13.463
_cell_formula_units_Z 8
_cell_volume 1016.019
_database_code_amcsd 0012527
_exptl_crystal_density_diffrn 3.977
_cod_duplicate_entry 1000481
_cod_original_cell_volume 1016.020
_cod_original_formula_sum 'Ba Fe F5 O'
_cod_database_code 9015239
_amcsd_formula_title 'Ba F5 Fe H2 O'

loop_
_space_group_symop_operation_xyz
x,y,z
x,-y,1/2+z
-x,y,1/2-z
1/2-x,1/2+y,z
1/2+x,1/2-y,-z
1/2+x,1/2+y,1/2-z
1/2-x,1/2-y,1/2+z
-x,-y,-z

loop_
_atom_site_aniso_label
_atom_site_aniso_U_11
_atom_site_aniso_U_22
_atom_site_aniso_U_33
_atom_site_aniso_U_12
_atom_site_aniso_U_13
_atom_site_aniso_U_23
Ba1 0.01390 0.01120 0.01200 -0.00060 0.00080 -0.00060
Fe1 0.01090 0.00710 0.01030 0.00050 -0.00130 0.00050
F1 0.01340 0.01920 0.02070 0.00710 -0.00470 0.00050
F2 0.02210 0.01680 0.01370 -0.00360 0.00280 0.00180
F3 0.02600 0.02200 0.01320 0.00020 0.00360 -0.00630
F4 0.01510 0.01480 0.02160 0.00360 0.00460 0.00110
F5 0.01720 0.00650 0.03690 -0.00300 -0.00270 0.00070
O1 0.02690 0.02260 0.05950 -0.00150 0.01070 -0.00340

loop_
_atom_site_label
_atom_site_fract_x
_atom_site_fract_y
_atom_site_fract_z
Ba1 0.36960 0.07290 0.87960
Fe1 0.25900 0.23790 0.13040
F1 0.40010 0.17740 0.68580
F2 0.30370 0.77070 0.99670
F3 0.18220 0.28850 0.76410
F4 0.41890 0.15260 0.07400
F5 0.18040 0.00710 0.62890
O1 0.40810 0.46280 0.89360

loop_
_cod_related_entry_id
_cod_related_entry_database
_cod_related_entry_code
1 AMCSD 0012527
